data_7216266
loop_
_publ_author_name
'Fujiyama, Shinjiro'
'Seino, Shintaro'
'Kamiya, Natsumi'
'Nishi, Koji'
'Yoza, Kenji'
'Yokomori, Yoshinobu'

_publ_section_title
;
 Adsorption structures of non-aromatic hydrocarbons on silicalite-1 using
 the single-crystal X-ray diffraction method.
;
_journal_issue 30
_journal_name_full 'Physical chemistry chemical physics : PCCP'
_journal_page_first 15839
_journal_page_last 15845
_journal_paper_doi 10.1039/c4cp01860e
_journal_volume 16
_journal_year 2014
_chemical_formula_sum 'C5 O48 Si24'
_chemical_formula_weight 1502
_chemical_name_systematic
; 
 ? 
;
_space_group_IT_number 14
_symmetry_cell_setting monoclinic
_symmetry_space_group_name_Hall '-P 2yn'
_symmetry_space_group_name_H-M 'P 1 21/n 1'
_atom_sites_solution_hydrogens none
_atom_sites_solution_primary direct
_atom_sites_solution_secondary difmap
_audit_creation_method SHELXL-97
_cell_angle_alpha 90.00
_cell_angle_beta 90.116(12)
_cell_angle_gamma 90.00
_cell_formula_units_Z 4
_cell_length_a 13.431(6)
_cell_length_b 20.148(8)
_cell_length_c 19.921(9)
_cell_measurement_temperature 296(2)
_cell_volume 5391(4)
_computing_cell_refinement 'Bruker XSCANS'
_computing_data_collection 'Bruker XSCANS'
_computing_data_reduction 'Bruker SHELXTL'
_computing_molecular_graphics 'Bruker SHELXTL'
_computing_publication_material 'Bruker SHELXTL'
_computing_structure_refinement 'SHELXL-97 (Sheldrick, 1997)'
_computing_structure_solution 'SHELXS-97 (Sheldrick, 1990)'
_diffrn_ambient_temperature 296(2)
_diffrn_measured_fraction_theta_full 0.928
_diffrn_measured_fraction_theta_max 0.928
_diffrn_measurement_device_type 'Bruker P4'
_diffrn_measurement_method '\w scans'
_diffrn_radiation_monochromator graphite
_diffrn_radiation_source 'fine-focus sealed tube'
_diffrn_radiation_type MoK\a
_diffrn_radiation_wavelength 0.71073
_diffrn_reflns_av_R_equivalents 0.1466
_diffrn_reflns_av_sigmaI/netI 0.1405
_diffrn_reflns_limit_h_max 18
_diffrn_reflns_limit_h_min -18
_diffrn_reflns_limit_k_max 24
_diffrn_reflns_limit_k_min -26
_diffrn_reflns_limit_l_max 26
_diffrn_reflns_limit_l_min -26
_diffrn_reflns_number 63551
_diffrn_reflns_theta_full 28.75
_diffrn_reflns_theta_max 28.75
_diffrn_reflns_theta_min 1.83
_exptl_absorpt_coefficient_mu 0.673
_exptl_absorpt_correction_T_max 0.9755
_exptl_absorpt_correction_T_min 0.8994
_exptl_absorpt_correction_type analytical
_exptl_crystal_density_diffrn 1.866
_exptl_crystal_density_method 'not measured'
_exptl_crystal_F_000 3048
_exptl_crystal_size_max 0.16
_exptl_crystal_size_mid 0.07
_exptl_crystal_size_min 0.04
_refine_diff_density_max 1.047
_refine_diff_density_min -0.608
_refine_diff_density_rms 0.174
_refine_ls_extinction_method none
_refine_ls_goodness_of_fit_ref 0.975
_refine_ls_hydrogen_treatment none
_refine_ls_matrix_type full
_refine_ls_number_parameters 671
_refine_ls_number_reflns 12993
_refine_ls_number_restraints 7
_refine_ls_restrained_S_all 0.977
_refine_ls_R_factor_all 0.1623
_refine_ls_R_factor_gt 0.0594
_refine_ls_shift/su_max 0.001
_refine_ls_shift/su_mean 0.000
_refine_ls_structure_factor_coef Fsqd
_refine_ls_weighting_details 'calc w=1/[\s^2^(Fo^2^)+(0.0800P)^2^+0.0000P] where P=(Fo^2^+2Fc^2^)/3'
_refine_ls_weighting_scheme calc
_refine_ls_wR_factor_gt 0.1484
_refine_ls_wR_factor_ref 0.1791
_reflns_number_gt 6408
_reflns_number_total 12993
_reflns_threshold_expression >2sigma(I)
_cod_data_source_file c4cp01860e2.cif
_cod_data_source_block f_pentane_twin_2h_2
_cod_depositor_comments
;
The following automatic conversions were performed:

'_symmetry_cell_setting' value 'Monoclinic' changed to 'monoclinic'
according to
/usr/data/users/saulius/crontab/automatic-downloads/rss-feeds/RSC/lib/dictionaries/cif_core.dic
dictionary named 'cif_core.dic' version 2.4.2 from
2011-04-26.

'_exptl_absorpt_correction_type' value 'Analytical'
changed to 'analytical' according to
/usr/data/users/saulius/crontab/automatic-downloads/rss-feeds/RSC/lib/dictionaries/cif_core.dic
dictionary named 'cif_core.dic' version 2.4.2 from 2011-04-26.

Automatic conversion script
Id: cif_fix_values 2281 2013-09-26 08:29:07Z andrius 

 Adding full bibliography for 7216252--7216267.cif.
;
_cod_original_sg_symbol_H-M P2(1)/n
_cod_database_code 7216266

loop_
_symmetry_equiv_pos_as_xyz
'x, y, z'
'-x+1/2, y+1/2, -z+1/2'
'-x, -y, -z'
'x-1/2, -y-1/2, z-1/2'

loop_
_atom_site_label
_atom_site_type_symbol
_atom_site_fract_x
_atom_site_fract_y
_atom_site_fract_z
_atom_site_U_iso_or_equiv
_atom_site_adp_type
_atom_site_occupancy
_atom_site_symmetry_multiplicity
_atom_site_calc_flag
_atom_site_refinement_flags
_atom_site_disorder_assembly
_atom_site_disorder_group
C301 C 0.167(2) 0.3061(11) 0.7427(17) 0.291(13) Uiso 1 1 d D A 1
C302 C 0.129(2) 0.2410(13) 0.7668(16) 0.347(16) Uiso 1 1 d D A 1
C303 C 0.146(2) 0.1763(12) 0.7367(17) 0.333(15) Uiso 1 1 d D A 1
C304 C 0.1318(19) 0.1042(12) 0.7563(17) 0.288(12) Uiso 1 1 d D A 1
C305 C 0.211(2) 0.0514(11) 0.746(2) 0.338(15) Uiso 1 1 d D A 1
Si1 Si 0.32506(16) 0.42115(10) -0.05703(12) 0.0120(4) Uani 1 1 d . . .
Si2 Si 0.17372(17) 0.31084(11) -0.03031(10) 0.0137(5) Uani 1 1 d . . .
Si3 Si -0.04524(15) 0.27932(10) -0.06198(12) 0.0133(5) Uani 1 1 d . . .
Si4 Si -0.03362(15) 0.12298(10) -0.06233(12) 0.0120(5) Uani 1 1 d . . .
Si5 Si 0.17922(17) 0.07466(10) -0.02796(10) 0.0123(5) Uani 1 1 d . . .
Si6 Si 0.31915(15) 0.19183(10) -0.05716(12) 0.0132(4) Uani 1 1 d . . .
Si7 Si 0.32244(17) 0.42424(10) 0.17150(11) 0.0122(5) Uani 1 1 d . . .
Si8 Si 0.17928(16) 0.31034(10) 0.12777(11) 0.0130(5) Uani 1 1 d . . .
Si9 Si -0.03268(16) 0.27440(10) 0.17521(11) 0.0123(5) Uani 1 1 d . . .
Si10 Si -0.03103(16) 0.12021(10) 0.17540(11) 0.0132(5) Uani 1 1 d . . .
Si11 Si 0.17891(17) 0.07107(10) 0.13008(11) 0.0129(5) Uani 1 1 d . . .
Si12 Si 0.31750(17) 0.18917(10) 0.16812(10) 0.0121(4) Uani 1 1 d . . .
Si13 Si 0.33578(15) 0.42635(9) 0.55795(12) 0.0119(5) Uani 1 1 d . . .
Si14 Si 0.19022(16) 0.31082(11) 0.52817(10) 0.0129(5) Uani 1 1 d . . .
Si15 Si -0.02938(15) 0.27831(10) 0.56134(12) 0.0127(5) Uani 1 1 d . . .
Si16 Si -0.03156(15) 0.12169(10) 0.56336(12) 0.0128(5) Uani 1 1 d . . .
Si17 Si 0.18202(17) 0.07083(10) 0.52764(10) 0.0106(5) Uani 1 1 d . . .
Si18 Si 0.32255(16) 0.18664(9) 0.56192(11) 0.0120(5) Uani 1 1 d . . .
Si19 Si 0.31926(17) 0.42384(10) 0.32734(11) 0.0130(5) Uani 1 1 d . . .
Si20 Si 0.17679(17) 0.31096(10) 0.37004(11) 0.0142(5) Uani 1 1 d . . .
Si21 Si -0.03867(16) 0.27417(10) 0.33038(11) 0.0125(5) Uani 1 1 d . . .
Si22 Si -0.03455(16) 0.11961(11) 0.32913(11) 0.0140(5) Uani 1 1 d . . .
Si23 Si 0.17975(18) 0.07113(10) 0.36969(12) 0.0129(5) Uani 1 1 d . . .
Si24 Si 0.30650(16) 0.19115(10) 0.32214(10) 0.0129(5) Uani 1 1 d . . .
O1 O 0.2281(4) 0.3758(3) -0.0571(3) 0.0327(15) Uani 1 1 d . . .
O2 O 0.0656(4) 0.3077(2) -0.0634(3) 0.0263(14) Uani 1 1 d . . .
O3 O -0.0435(5) 0.2006(2) -0.0522(3) 0.0429(16) Uani 1 1 d . . .
O4 O 0.0808(4) 0.1024(3) -0.0636(3) 0.0267(14) Uani 1 1 d . . .
O5 O 0.2728(4) 0.1201(2) -0.0481(3) 0.0274(14) Uani 1 1 d . . .
O6 O 0.2346(4) 0.2457(3) -0.0500(4) 0.0369(16) Uani 1 1 d . . .
O7 O 0.2335(5) 0.3751(3) 0.1544(3) 0.0354(18) Uani 1 1 d . . .
O8 O 0.0729(4) 0.3052(3) 0.1631(3) 0.0338(15) Uani 1 1 d . . .
O9 O -0.0297(5) 0.1966(3) 0.1555(2) 0.0296(16) Uani 1 1 d . . .
O10 O 0.0787(5) 0.0903(3) 0.1666(3) 0.0355(16) Uani 1 1 d . . .
O11 O 0.2671(4) 0.1196(3) 0.1527(3) 0.0282(15) Uani 1 1 d . . .
O12 O 0.2444(5) 0.2465(3) 0.1445(3) 0.0391(18) Uani 1 1 d . . .
O13 O 0.1640(5) 0.3140(3) 0.0491(3) 0.0501(18) Uani 1 1 d . . .
O14 O 0.1624(4) 0.0771(3) 0.0515(3) 0.0290(13) Uani 1 1 d . . .
O15 O 0.3820(4) 0.4147(3) -0.1259(3) 0.0323(16) Uani 1 1 d . . .
O16 O 0.3959(5) 0.3982(3) 0.0032(3) 0.0388(17) Uani 1 1 d . . .
O17 O 0.4200(4) 0.4015(3) 0.1320(3) 0.0242(14) Uani 1 1 d . . .
O18 O 0.3684(4) 0.1961(3) -0.1294(3) 0.0254(13) Uani 1 1 d . . .
O19 O 0.4048(4) 0.2033(3) -0.0019(3) 0.0356(16) Uani 1 1 d . . .
O20 O 0.4202(4) 0.1956(3) 0.1283(3) 0.0275(14) Uani 1 1 d . . .
O21 O 0.2033(4) 0.0010(2) -0.0530(3) 0.0218(13) Uani 1 1 d . . .
O22 O 0.2100(4) -0.0028(3) 0.1507(3) 0.0265(15) Uani 1 1 d . . .
O23 O 0.3468(3) 0.4220(2) 0.2494(3) 0.0309(11) Uani 1 1 d . . .
O24 O 0.3425(3) 0.1951(2) 0.2464(3) 0.0254(11) Uani 1 1 d . . .
O25 O -0.0604(3) 0.28410(19) 0.2518(3) 0.0216(10) Uani 1 1 d . . .
O26 O -0.0638(3) 0.11119(18) 0.2516(3) 0.0211(10) Uani 1 1 d . . .
O27 O 0.2418(4) 0.3770(3) 0.5541(4) 0.0360(16) Uani 1 1 d . . .
O28 O 0.0780(4) 0.3114(2) 0.5544(3) 0.0249(13) Uani 1 1 d . . .
O29 O -0.0169(4) 0.1992(2) 0.5643(3) 0.0395(16) Uani 1 1 d . . .
O30 O 0.0731(4) 0.0863(3) 0.5550(3) 0.0316(14) Uani 1 1 d . . .
O31 O 0.2623(4) 0.1187(3) 0.5614(3) 0.0240(13) Uani 1 1 d . . .
O32 O 0.2471(4) 0.2483(3) 0.5585(3) 0.0295(14) Uani 1 1 d . . .
O33 O 0.2257(4) 0.3771(3) 0.3419(3) 0.0280(15) Uani 1 1 d . . .
O34 O 0.0600(4) 0.3119(2) 0.3522(3) 0.0249(14) Uani 1 1 d . . .
O35 O -0.0259(5) 0.1963(2) 0.3476(3) 0.0310(16) Uani 1 1 d . . .
O36 O 0.0698(5) 0.0860(3) 0.3435(3) 0.0406(18) Uani 1 1 d . . .
O37 O 0.2567(5) 0.1204(3) 0.3349(3) 0.0384(17) Uani 1 1 d . . .
O38 O 0.2261(5) 0.2474(3) 0.3351(3) 0.0384(16) Uani 1 1 d . . .
O39 O 0.1932(4) 0.3063(3) 0.4488(3) 0.0446(16) Uani 1 1 d . . .
O40 O 0.1841(4) 0.0810(3) 0.4490(3) 0.0360(15) Uani 1 1 d . . .
O41 O 0.3902(4) 0.4177(3) 0.6290(3) 0.0304(15) Uani 1 1 d . . .
O42 O 0.4131(4) 0.4123(3) 0.4994(3) 0.0297(14) Uani 1 1 d . . .
O43 O 0.4151(4) 0.3989(3) 0.3686(3) 0.0294(15) Uani 1 1 d . . .
O44 O 0.3857(4) 0.1896(3) 0.6298(3) 0.0238(13) Uani 1 1 d . . .
O45 O 0.3947(4) 0.1887(3) 0.4989(3) 0.0302(14) Uani 1 1 d . . .
O46 O -0.0976(4) 0.2985(3) -0.1305(3) 0.0349(16) Uani 1 1 d . . .
O47 O 0.2099(4) -0.0042(2) 0.5458(3) 0.0237(14) Uani 1 1 d . . .
O48 O 0.2091(4) -0.0026(3) 0.3507(3) 0.0280(15) Uani 1 1 d . . .

loop_
_atom_site_aniso_label
_atom_site_aniso_U_11
_atom_site_aniso_U_22
_atom_site_aniso_U_33
_atom_site_aniso_U_23
_atom_site_aniso_U_13
_atom_site_aniso_U_12
Si1 0.0170(11) 0.0069(10) 0.0121(10) -0.0020(9) 0.0009(11) -0.0003(8)
Si2 0.0176(11) 0.0098(11) 0.0136(10) -0.0013(9) 0.0019(9) -0.0018(10)
Si3 0.0192(11) 0.0102(10) 0.0106(11) -0.0003(9) 0.0003(10) -0.0008(8)
Si4 0.0138(11) 0.0097(11) 0.0124(11) -0.0012(10) -0.0018(11) 0.0001(8)
Si5 0.0172(12) 0.0084(11) 0.0111(11) 0.0007(8) -0.0006(10) -0.0007(9)
Si6 0.0151(11) 0.0108(10) 0.0136(10) -0.0010(11) 0.0049(10) -0.0030(9)
Si7 0.0193(12) 0.0089(11) 0.0083(11) -0.0005(9) 0.0034(11) -0.0017(9)
Si8 0.0153(11) 0.0130(11) 0.0106(10) -0.0008(10) -0.0004(10) -0.0001(10)
Si9 0.0158(12) 0.0118(12) 0.0094(12) 0.0013(9) 0.0013(10) 0.0005(9)
Si10 0.0207(13) 0.0113(12) 0.0078(11) -0.0011(9) 0.0016(11) 0.0015(9)
Si11 0.0191(12) 0.0093(11) 0.0104(11) 0.0008(9) 0.0007(11) 0.0014(9)
Si12 0.0157(10) 0.0124(10) 0.0083(9) -0.0016(9) 0.0006(9) -0.0023(9)
Si13 0.0156(11) 0.0090(10) 0.0112(10) 0.0004(9) -0.0003(11) 0.0010(8)
Si14 0.0140(11) 0.0120(11) 0.0128(10) 0.0004(9) 0.0013(9) -0.0009(9)
Si15 0.0168(11) 0.0114(10) 0.0099(11) -0.0004(9) 0.0015(10) 0.0011(8)
Si16 0.0152(11) 0.0131(11) 0.0102(11) -0.0011(10) 0.0010(11) -0.0005(9)
Si17 0.0146(11) 0.0073(11) 0.0098(11) 0.0009(8) 0.0017(10) -0.0023(9)
Si18 0.0156(11) 0.0101(10) 0.0102(10) -0.0005(9) 0.0011(10) -0.0028(9)
Si19 0.0194(12) 0.0102(12) 0.0093(12) 0.0004(9) 0.0011(11) 0.0002(9)
Si20 0.0180(11) 0.0112(11) 0.0134(10) -0.0007(10) 0.0019(10) -0.0002(10)
Si21 0.0170(12) 0.0119(12) 0.0085(11) -0.0006(9) 0.0011(10) -0.0010(9)
Si22 0.0194(12) 0.0127(12) 0.0098(12) 0.0010(9) -0.0002(11) -0.0012(9)
Si23 0.0208(12) 0.0071(11) 0.0110(11) 0.0001(9) 0.0009(11) 0.0006(9)
Si24 0.0186(11) 0.0111(10) 0.0091(10) -0.0017(9) 0.0022(9) -0.0006(10)
O1 0.030(3) 0.021(3) 0.048(4) 0.011(3) -0.004(4) -0.010(2)
O2 0.013(3) 0.039(3) 0.027(3) 0.015(3) -0.003(3) -0.011(3)
O3 0.060(4) 0.006(3) 0.063(4) 0.000(3) -0.001(4) 0.004(3)
O4 0.018(3) 0.044(3) 0.018(3) 0.010(3) -0.001(3) 0.009(3)
O5 0.024(3) 0.012(3) 0.046(4) 0.000(3) 0.008(3) -0.006(2)
O6 0.030(3) 0.018(3) 0.063(4) -0.003(3) 0.011(4) 0.012(2)
O7 0.036(4) 0.020(4) 0.051(4) -0.010(3) -0.002(3) -0.013(3)
O8 0.018(3) 0.034(4) 0.049(4) -0.004(3) 0.010(3) -0.010(3)
O9 0.058(4) 0.008(3) 0.023(3) 0.003(3) 0.003(3) 0.002(3)
O10 0.031(4) 0.043(4) 0.033(4) 0.010(3) 0.013(3) 0.019(3)
O11 0.029(3) 0.018(3) 0.037(4) -0.007(3) -0.012(3) -0.010(3)
O12 0.039(4) 0.018(3) 0.059(5) 0.004(3) -0.008(3) 0.020(3)
O13 0.060(4) 0.080(5) 0.011(3) -0.003(3) 0.001(3) 0.001(3)
O14 0.040(3) 0.034(3) 0.013(3) -0.003(3) 0.003(3) 0.000(3)
O15 0.044(4) 0.037(4) 0.016(3) -0.001(3) 0.010(3) 0.021(3)
O16 0.034(4) 0.061(4) 0.021(3) -0.003(3) -0.013(3) 0.016(3)
O17 0.025(3) 0.037(4) 0.010(3) -0.006(3) 0.007(3) 0.008(3)
O18 0.020(3) 0.042(4) 0.013(3) 0.005(3) 0.002(2) -0.005(3)
O19 0.030(3) 0.052(4) 0.025(3) -0.006(3) -0.013(3) -0.013(3)
O20 0.024(3) 0.043(4) 0.016(3) 0.006(3) 0.005(3) 0.001(3)
O21 0.022(3) 0.012(3) 0.031(3) -0.009(3) -0.001(3) -0.006(2)
O22 0.028(3) 0.013(3) 0.039(4) 0.010(3) 0.004(3) 0.002(3)
O23 0.038(3) 0.046(3) 0.009(2) 0.002(3) 0.004(4) 0.008(2)
O24 0.033(3) 0.034(3) 0.009(2) 0.001(3) 0.006(3) -0.013(2)
O25 0.028(3) 0.030(2) 0.006(2) 0.005(3) 0.004(3) 0.0039(19)
O26 0.025(3) 0.029(2) 0.009(2) 0.002(3) 0.005(3) -0.0032(19)
O27 0.033(3) 0.015(3) 0.061(4) -0.008(3) 0.010(4) -0.014(3)
O28 0.018(3) 0.020(3) 0.036(3) -0.004(3) 0.009(3) -0.001(2)
O29 0.057(4) 0.008(3) 0.053(4) 0.006(3) -0.001(3) -0.004(3)
O30 0.018(3) 0.032(3) 0.045(4) 0.009(3) 0.008(3) 0.014(2)
O31 0.033(3) 0.019(3) 0.020(3) 0.004(3) -0.006(3) -0.014(2)
O32 0.035(3) 0.017(3) 0.037(4) 0.009(3) 0.007(3) 0.011(2)
O33 0.017(3) 0.015(3) 0.052(4) 0.006(3) 0.007(3) -0.006(2)
O34 0.021(3) 0.022(3) 0.032(3) -0.002(2) -0.005(3) -0.004(3)
O35 0.057(4) 0.007(3) 0.028(3) 0.003(3) -0.005(3) -0.004(3)
O36 0.026(4) 0.046(4) 0.050(4) -0.004(3) -0.018(3) 0.019(3)
O37 0.056(4) 0.019(3) 0.040(4) -0.001(3) 0.024(3) -0.010(3)
O38 0.041(4) 0.020(3) 0.054(4) -0.010(3) 0.007(3) 0.014(3)
O39 0.049(4) 0.074(4) 0.011(3) 0.001(3) 0.002(3) 0.000(3)
O40 0.061(4) 0.033(3) 0.014(3) -0.004(3) -0.003(3) -0.006(3)
O41 0.044(4) 0.032(4) 0.015(3) 0.000(3) -0.010(3) 0.014(3)
O42 0.031(3) 0.040(4) 0.018(3) -0.008(3) 0.011(3) 0.008(3)
O43 0.021(3) 0.042(4) 0.026(3) 0.006(3) -0.007(3) 0.008(3)
O44 0.027(3) 0.026(3) 0.018(3) 0.002(3) -0.009(3) -0.011(3)
O45 0.037(3) 0.032(3) 0.021(3) 0.004(3) 0.014(3) -0.001(3)
O46 0.027(3) 0.063(4) 0.015(3) 0.013(3) -0.007(3) 0.006(3)
O47 0.030(3) 0.010(3) 0.031(3) 0.007(3) 0.002(3) 0.001(2)
O48 0.022(3) 0.017(3) 0.044(4) -0.011(3) 0.007(3) 0.002(3)

loop_
_atom_type_symbol
_atom_type_description
_atom_type_scat_dispersion_real
_atom_type_scat_dispersion_imag
_atom_type_scat_source
C C 0.0033 0.0016 'International Tables Vol C Tables 4.2.6.8 and 6.1.1.4'
H H 0.0000 0.0000 'International Tables Vol C Tables 4.2.6.8 and 6.1.1.4'
O O 0.0106 0.0060 'International Tables Vol C Tables 4.2.6.8 and 6.1.1.4'
Si Si 0.0817 0.0704 'International Tables Vol C Tables 4.2.6.8 and 6.1.1.4'

loop_
_geom_angle_atom_site_label_1
_geom_angle_atom_site_label_2
_geom_angle_atom_site_label_3
_geom_angle
_geom_angle_site_symmetry_1
_geom_angle_site_symmetry_3
C303 C302 C301 127(3) . .
C302 C303 C304 137(3) . .
C305 C304 C303 123(2) . .
O15 Si1 O1 110.5(4) . .
O15 Si1 O47 110.1(3) . 2
O1 Si1 O47 107.5(3) . 2
O15 Si1 O16 109.9(3) . .
O1 Si1 O16 108.7(3) . .
O47 Si1 O16 110.1(3) 2 .
O13 Si2 O1 109.9(4) . .
O13 Si2 O2 109.6(3) . .
O1 Si2 O2 108.2(3) . .
O13 Si2 O6 108.7(4) . .
O1 Si2 O6 111.0(3) . .
O2 Si2 O6 109.4(3) . .
O46 Si3 O45 109.4(3) . 4_565
O46 Si3 O2 108.1(3) . .
O45 Si3 O2 110.0(3) 4_565 .
O46 Si3 O3 110.8(4) . .
O45 Si3 O3 108.4(4) 4_565 .
O2 Si3 O3 110.2(3) . .
O3 Si4 O42 107.7(3) . 4_565
O3 Si4 O4 109.9(3) . .
O42 Si4 O4 109.4(3) 4_565 .
O3 Si4 O43 110.2(3) . 4_565
O42 Si4 O43 110.3(3) 4_565 4_565
O4 Si4 O43 109.2(3) . 4_565
O21 Si5 O4 110.7(3) . .
O21 Si5 O14 111.5(3) . .
O4 Si5 O14 108.1(3) . .
O21 Si5 O5 106.9(3) . .
O4 Si5 O5 109.6(3) . .
O14 Si5 O5 110.0(3) . .
O6 Si6 O5 109.5(3) . .
O6 Si6 O18 110.3(4) . .
O5 Si6 O18 108.5(3) . .
O6 Si6 O19 110.7(4) . .
O5 Si6 O19 109.5(3) . .
O18 Si6 O19 108.3(3) . .
O23 Si7 O7 110.2(3) . .
O23 Si7 O48 110.6(3) . 2
O7 Si7 O48 108.5(3) . 2
O23 Si7 O17 107.8(3) . .
O7 Si7 O17 109.5(3) . .
O48 Si7 O17 110.3(3) 2 .
O13 Si8 O7 110.6(3) . .
O13 Si8 O12 108.4(3) . .
O7 Si8 O12 110.1(4) . .
O13 Si8 O8 109.0(3) . .
O7 Si8 O8 108.4(3) . .
O12 Si8 O8 110.3(3) . .
O8 Si9 O25 108.3(3) . .
O8 Si9 O44 110.7(3) . 4_565
O25 Si9 O44 109.2(3) . 4_565
O8 Si9 O9 108.9(3) . .
O25 Si9 O9 111.1(3) . .
O44 Si9 O9 108.7(3) 4_565 .
O9 Si10 O26 110.6(3) . .
O9 Si10 O41 109.0(3) . 4_565
O26 Si10 O41 108.3(3) . 4_565
O9 Si10 O10 109.0(3) . .
O26 Si10 O10 108.5(3) . .
O41 Si10 O10 111.4(4) 4_565 .
O10 Si11 O14 108.5(3) . .
O10 Si11 O22 109.4(3) . .
O14 Si11 O22 111.1(3) . .
O10 Si11 O11 110.6(3) . .
O14 Si11 O11 109.5(3) . .
O22 Si11 O11 107.7(3) . .
O12 Si12 O11 108.8(3) . .
O12 Si12 O20 109.2(3) . .
O11 Si12 O20 110.1(3) . .
O12 Si12 O24 111.3(3) . .
O11 Si12 O24 110.1(3) . .
O20 Si12 O24 107.4(3) . .
O42 Si13 O21 109.7(3) . 2
O42 Si13 O41 109.4(3) . .
O21 Si13 O41 107.9(3) 2 .
O42 Si13 O27 111.6(3) . .
O21 Si13 O27 108.8(3) 2 .
O41 Si13 O27 109.4(4) . .
O39 Si14 O27 111.2(4) . .
O39 Si14 O32 108.7(3) . .
O27 Si14 O32 109.4(3) . .
O39 Si14 O28 110.6(3) . .
O27 Si14 O28 107.4(3) . .
O32 Si14 O28 109.5(3) . .
O19 Si15 O20 110.6(3) 4_566 4_566
O19 Si15 O28 109.7(4) 4_566 .
O20 Si15 O28 108.8(3) 4_566 .
O19 Si15 O29 108.7(3) 4_566 .
O20 Si15 O29 110.1(3) 4_566 .
O28 Si15 O29 108.9(3) . .
O29 Si16 O30 109.7(3) . .
O29 Si16 O17 109.4(3) . 4_566
O30 Si16 O17 108.9(3) . 4_566
O29 Si16 O16 109.6(3) . 4_566
O30 Si16 O16 110.4(4) . 4_566
O17 Si16 O16 108.8(3) 4_566 4_566
O40 Si17 O30 109.4(3) . .
O40 Si17 O31 109.1(3) . .
O30 Si17 O31 111.0(3) . .
O40 Si17 O47 110.1(3) . .
O30 Si17 O47 108.8(3) . .
O31 Si17 O47 108.6(3) . .
O45 Si18 O31 109.2(3) . .
O45 Si18 O44 110.1(3) . .
O31 Si18 O44 107.9(3) . .
O45 Si18 O32 109.4(3) . .
O31 Si18 O32 110.2(3) . .
O44 Si18 O32 110.0(3) . .
O22 Si19 O23 110.3(3) 2 .
O22 Si19 O33 107.6(3) 2 .
O23 Si19 O33 110.3(3) . .
O22 Si19 O43 110.4(3) 2 .
O23 Si19 O43 107.6(3) . .
O33 Si19 O43 110.6(3) . .
O39 Si20 O33 110.0(3) . .
O39 Si20 O38 109.0(3) . .
O33 Si20 O38 110.2(3) . .
O39 Si20 O34 110.7(3) . .
O33 Si20 O34 108.4(3) . .
O38 Si20 O34 108.5(3) . .
O34 Si21 O18 109.6(3) . 4_566
O34 Si21 O25 110.9(3) . .
O18 Si21 O25 107.6(3) 4_566 .
O34 Si21 O35 108.6(3) . .
O18 Si21 O35 109.8(3) 4_566 .
O25 Si21 O35 110.3(3) . .
O36 Si22 O35 108.0(3) . .
O36 Si22 O15 109.7(3) . 4_566
O35 Si22 O15 110.0(3) . 4_566
O36 Si22 O26 110.2(3) . .
O35 Si22 O26 110.0(3) . .
O15 Si22 O26 108.9(3) 4_566 .
O48 Si23 O37 108.6(3) . .
O48 Si23 O36 109.2(3) . .
O37 Si23 O36 110.0(4) . .
O48 Si23 O40 110.3(3) . .
O37 Si23 O40 109.3(3) . .
O36 Si23 O40 109.5(3) . .
O24 Si24 O38 109.1(3) . .
O24 Si24 O37 109.0(3) . .
O38 Si24 O37 109.1(4) . .
O24 Si24 O46 107.8(3) . 4_666
O38 Si24 O46 110.9(3) . 4_666
O37 Si24 O46 110.9(3) . 4_666
Si1 O1 Si2 148.0(4) . .
Si2 O2 Si3 148.9(4) . .
Si4 O3 Si3 165.1(5) . .
Si4 O4 Si5 151.7(4) . .
Si6 O5 Si5 148.9(4) . .
Si6 O6 Si2 163.2(5) . .
Si8 O7 Si7 158.3(5) . .
Si9 O8 Si8 154.6(4) . .
Si10 O9 Si9 151.3(4) . .
Si11 O10 Si10 158.1(4) . .
Si12 O11 Si11 155.5(4) . .
Si12 O12 Si8 172.2(5) . .
Si8 O13 Si2 166.9(5) . .
Si11 O14 Si5 162.7(4) . .
Si1 O15 Si22 150.2(4) . 4_665
Si16 O16 Si1 177.7(5) 4_665 .
Si16 O17 Si7 148.0(4) 4_665 .
Si6 O18 Si21 143.3(4) . 4_665
Si15 O19 Si6 167.8(5) 4_665 .
Si15 O20 Si12 144.5(4) 4_665 .
Si13 O21 Si5 145.8(4) 2_545 .
Si19 O22 Si11 150.5(4) 2_545 .
Si7 O23 Si19 154.5(3) . .
Si24 O24 Si12 149.3(3) . .
Si9 O25 Si21 151.9(3) . .
Si10 O26 Si22 147.1(3) . .
Si14 O27 Si13 151.2(4) . .
Si15 O28 Si14 151.6(4) . .
Si16 O29 Si15 166.6(4) . .
Si16 O30 Si17 159.8(4) . .
Si18 O31 Si17 150.1(4) . .
Si14 O32 Si18 158.7(4) . .
Si20 O33 Si19 152.2(4) . .
Si21 O34 Si20 150.2(4) . .
Si22 O35 Si21 152.4(4) . .
Si22 O36 Si23 163.6(5) . .
Si23 O37 Si24 154.0(4) . .
Si24 O38 Si20 157.5(5) . .
Si14 O39 Si20 168.4(4) . .
Si17 O40 Si23 165.0(4) . .
Si10 O41 Si13 149.8(4) 4_666 .
Si13 O42 Si4 160.5(4) . 4_666
Si4 O43 Si19 150.5(4) 4_666 .
Si9 O44 Si18 149.5(4) 4_666 .
Si18 O45 Si3 157.3(4) . 4_666
Si3 O46 Si24 153.1(4) . 4_565
Si1 O47 Si17 148.9(4) 2_545 .
Si23 O48 Si7 150.1(4) . 2_545

loop_
_geom_bond_atom_site_label_1
_geom_bond_atom_site_label_2
_geom_bond_distance
_geom_bond_site_symmetry_2
C301 C302 1.487(17) .
C302 C303 1.454(18) .
C303 C304 1.518(17) .
C304 C305 1.516(17) .
Si1 O15 1.578(6) .
Si1 O1 1.590(5) .
Si1 O47 1.591(5) 2
Si1 O16 1.598(6) .
Si2 O13 1.588(6) .
Si2 O1 1.592(6) .
Si2 O2 1.595(5) .
Si2 O6 1.596(6) .
Si3 O46 1.582(6) .
Si3 O45 1.594(6) 4_565
Si3 O2 1.595(5) .
Si3 O3 1.599(5) .
Si4 O3 1.582(5) .
Si4 O42 1.591(6) 4_565
Si4 O4 1.592(5) .
Si4 O43 1.599(6) 4_565
Si5 O21 1.598(5) .
Si5 O4 1.600(5) .
Si5 O14 1.600(6) .
Si5 O5 1.606(5) .
Si6 O6 1.578(5) .
Si6 O5 1.585(5) .
Si6 O18 1.587(6) .
Si6 O19 1.607(6) .
Si7 O23 1.586(7) .
Si7 O7 1.588(6) .
Si7 O48 1.596(6) 2
Si7 O17 1.597(6) .
Si8 O13 1.582(6) .
Si8 O7 1.586(6) .
Si8 O12 1.591(6) .
Si8 O8 1.597(6) .
Si9 O8 1.567(6) .
Si9 O25 1.583(6) .
Si9 O44 1.595(6) 4_565
Si9 O9 1.618(5) .
Si10 O9 1.589(5) .
Si10 O26 1.592(6) .
Si10 O41 1.598(6) 4_565
Si10 O10 1.602(6) .
Si11 O10 1.579(6) .
Si11 O14 1.585(6) .
Si11 O22 1.599(6) .
Si11 O11 1.600(6) .
Si12 O12 1.586(6) .
Si12 O11 1.586(6) .
Si12 O20 1.597(6) .
Si12 O24 1.600(6) .
Si13 O42 1.589(6) .
Si13 O21 1.597(5) 2
Si13 O41 1.601(6) .
Si13 O27 1.608(5) .
Si14 O39 1.584(6) .
Si14 O27 1.589(5) .
Si14 O32 1.591(5) .
Si14 O28 1.596(5) .
Si15 O19 1.581(6) 4_566
Si15 O20 1.587(6) 4_566
Si15 O28 1.595(5) .
Si15 O29 1.604(5) .
Si16 O29 1.574(5) .
Si16 O30 1.585(5) .
Si16 O17 1.586(6) 4_566
Si16 O16 1.594(6) 4_566
Si17 O40 1.579(6) .
Si17 O30 1.593(6) .
Si17 O31 1.595(5) .
Si17 O47 1.599(5) .
Si18 O45 1.588(6) .
Si18 O31 1.590(5) .
Si18 O44 1.595(6) .
Si18 O32 1.605(5) .
Si19 O22 1.591(6) 2
Si19 O23 1.597(7) .
Si19 O33 1.597(6) .
Si19 O43 1.606(6) .
Si20 O39 1.587(6) .
Si20 O33 1.589(6) .
Si20 O38 1.601(6) .
Si20 O34 1.608(6) .
Si21 O34 1.588(5) .
Si21 O18 1.601(6) 4_566
Si21 O25 1.605(6) .
Si21 O35 1.615(5) .
Si22 O36 1.583(6) .
Si22 O35 1.593(5) .
Si22 O15 1.593(6) 4_566
Si22 O26 1.602(6) .
Si23 O48 1.582(6) .
Si23 O37 1.593(6) .
Si23 O36 1.593(6) .
Si23 O40 1.594(6) .
Si24 O24 1.587(6) .
Si24 O38 1.588(6) .
Si24 O37 1.595(6) .
Si24 O46 1.609(6) 4_666
O15 Si22 1.593(6) 4_665
O16 Si16 1.594(6) 4_665
O17 Si16 1.586(6) 4_665
O18 Si21 1.601(6) 4_665
O19 Si15 1.581(6) 4_665
O20 Si15 1.587(6) 4_665
O21 Si13 1.597(5) 2_545
O22 Si19 1.591(6) 2_545
O41 Si10 1.598(6) 4_666
O42 Si4 1.591(6) 4_666
O43 Si4 1.599(6) 4_666
O44 Si9 1.595(6) 4_666
O45 Si3 1.595(6) 4_666
O46 Si24 1.609(6) 4_565
O47 Si1 1.591(5) 2_545
O48 Si7 1.596(6) 2_545
